data_7035289
loop_
_publ_author_name
'Evans, Daniel A.'
'Lee, Lucia Myongwon'
'Vargas-Baca, Ignacio'
'Cowley, Alan H.'

_publ_section_title
;
 Photophysical tuning of the aggregation-induced emission of a series of
 para-substituted aryl bis(imino)acenaphthene zinc complexes.
;
_journal_issue 26
_journal_name_full 'Dalton transactions (Cambridge, England : 2003)'
_journal_page_first 11984
_journal_page_last 11996
_journal_paper_doi 10.1039/c5dt01529d
_journal_volume 44
_journal_year 2015
_chemical_formula_moiety 'C32 H32 Cl2 N2 O2 Zn, C H2 Cl2'
_chemical_formula_sum 'C33 H34 Cl4 N2 O2 Zn'
_chemical_formula_weight 697.79
_space_group_crystal_system monoclinic
_space_group_IT_number 14
_space_group_name_Hall '-P 2yn'
_space_group_name_H-M_alt 'P 1 21/n 1'
_symmetry_space_group_name_Hall '-P 2yn'
_symmetry_space_group_name_H-M 'P 1 21/n 1'
_atom_sites_solution_hydrogens mixed
_audit_creation_method SHELXL-2014/7
_audit_update_record
;
2015-04-22 deposited with the CCDC.
2015-06-02 downloaded from the CCDC.
;
_cell_angle_alpha 90
_cell_angle_beta 117.505(3)
_cell_angle_gamma 90
_cell_formula_units_Z 4
_cell_length_a 17.490(3)
_cell_length_b 11.6120(17)
_cell_length_c 17.926(3)
_cell_measurement_reflns_used 24575
_cell_measurement_temperature 153(2)
_cell_measurement_theta_max 55.01
_cell_measurement_theta_min 6.21
_cell_volume 3229.2(9)
_computing_cell_refinement 'CrystalClear (Rigaku Inc., 2008)'
_computing_data_collection 'CrystalClear (Rigaku Inc., 2008)'
_computing_data_reduction 'CrystalClear (Rigaku Inc., 2008)'
_computing_molecular_graphics 'XP SHELXTL/PC, Siemens Analytical'
_computing_structure_refinement 'XL SHELXTL/PC, Siemens Analytical'
_computing_structure_solution
;

SIR97 - Altomare A., Burla M.C., Camalli M., Cascarano G.L., Giacovazzo C., 
Guagliardi A., Moliterni A.G.G., Polidori G.,Spagna R.
;
_diffrn_ambient_temperature 153(2)
_diffrn_measured_fraction_theta_full 0.998
_diffrn_measured_fraction_theta_max 0.998
_diffrn_measurement_device_type 'Rigaku SCX-Mini Mercury CCD'
_diffrn_measurement_method \w-scans
_diffrn_radiation_source 'fine-focus sealed tube'
_diffrn_radiation_type MoK\a
_diffrn_radiation_wavelength 0.71073
_diffrn_reflns_av_R_equivalents 0.0660
_diffrn_reflns_av_unetI/netI 0.0468
_diffrn_reflns_laue_measured_fraction_full 0.998
_diffrn_reflns_laue_measured_fraction_max 0.998
_diffrn_reflns_limit_h_max 20
_diffrn_reflns_limit_h_min -20
_diffrn_reflns_limit_k_max 13
_diffrn_reflns_limit_k_min -13
_diffrn_reflns_limit_l_max 21
_diffrn_reflns_limit_l_min -21
_diffrn_reflns_number 27165
_diffrn_reflns_point_group_measured_fraction_full 0.998
_diffrn_reflns_point_group_measured_fraction_max 0.998
_diffrn_reflns_theta_full 24.996
_diffrn_reflns_theta_max 24.996
_diffrn_reflns_theta_min 3.105
_exptl_absorpt_coefficient_mu 1.124
_exptl_absorpt_correction_T_max 1.00000
_exptl_absorpt_correction_T_min 0.7151
_exptl_absorpt_correction_type multi-scan
_exptl_absorpt_process_details
;
Abscor. T. Higashi. (2001). Rigaku Corp. Tokyo, Japan
;
_exptl_crystal_colour red
_exptl_crystal_density_diffrn 1.435
_exptl_crystal_description prism
_exptl_crystal_F_000 1440
_exptl_crystal_size_max 0.560
_exptl_crystal_size_mid 0.220
_exptl_crystal_size_min 0.200
_refine_diff_density_max 2.068
_refine_diff_density_min -2.158
_refine_diff_density_rms 0.139
_refine_ls_extinction_method none
_refine_ls_goodness_of_fit_ref 1.000
_refine_ls_hydrogen_treatment constr
_refine_ls_matrix_type full
_refine_ls_number_parameters 409
_refine_ls_number_reflns 5671
_refine_ls_number_restraints 93
_refine_ls_restrained_S_all 1.063
_refine_ls_R_factor_all 0.0826
_refine_ls_R_factor_gt 0.0761
_refine_ls_shift/su_max 0.011
_refine_ls_shift/su_mean 0.000
_refine_ls_structure_factor_coef Fsqd
_refine_ls_weighting_details 'w=1/[\s^2^(Fo^2^)+(0.0944P)^2^+26.5826P] where P=(Fo^2^+2Fc^2^)/3'
_refine_ls_weighting_scheme calc
_refine_ls_wR_factor_gt 0.1944
_refine_ls_wR_factor_ref 0.2013
_reflns_Friedel_coverage 0.000
_reflns_number_gt 5065
_reflns_number_total 5671
_reflns_threshold_expression 'I > 2\s(I)'
_cod_data_source_file c5dt01529d2.cif
_cod_data_source_block shelxl
_cod_depositor_comments 'Adding full bibliography for 7035288--7035302.cif.'
_cod_original_cell_volume 3229.2(8)
_cod_database_code 7035289
_shelx_shelxl_version_number 2014/7
_shelx_space_group_comment
;
The symmetry employed for this shelxl refinement is uniquely defined
by the following loop, which should always be used as a source of
symmetry information in preference to the above space-group names.
They are only intended as comments.
;
_shelx_estimated_absorpt_t_min 0.572
_shelx_estimated_absorpt_t_max 0.806

loop_
_space_group_symop_operation_xyz
'x, y, z'
'-x+1/2, y+1/2, -z+1/2'
'-x, -y, -z'
'x-1/2, -y-1/2, z-1/2'

loop_
_atom_site_label
_atom_site_type_symbol
_atom_site_fract_x
_atom_site_fract_y
_atom_site_fract_z
_atom_site_U_iso_or_equiv
_atom_site_adp_type
_atom_site_occupancy
_atom_site_site_symmetry_order
_atom_site_calc_flag
_atom_site_refinement_flags_posn
_atom_site_refinement_flags_adp
_atom_site_refinement_flags_occupancy
_atom_site_disorder_assembly
_atom_site_disorder_group
C1 C 0.4843(3) 0.2662(4) 0.9546(3) 0.0170(10) Uani 1 1 d . . . . .
C2 C 0.5426(3) 0.3565(4) 0.9511(3) 0.0178(10) Uani 1 1 d . . . . .
C3 C 0.5552(3) 0.4066(4) 0.8878(3) 0.0211(11) Uani 1 1 d . . . . .
H3 H 0.5253 0.3807 0.8326 0.025 Uiso 1 1 calc R U . . .
C4 C 0.6151(3) 0.4989(5) 0.9091(3) 0.0242(11) Uani 1 1 d . . . . .
H4 H 0.6241 0.5327 0.8668 0.029 Uiso 1 1 calc R U . . .
C5 C 0.6604(3) 0.5402(5) 0.9899(4) 0.0241(11) Uani 1 1 d . . . . .
H5 H 0.6997 0.5998 1.0013 0.029 Uiso 1 1 calc R U . . .
C6 C 0.6472(3) 0.4921(4) 1.0559(3) 0.0192(10) Uani 1 1 d . . . . .
C7 C 0.5879(3) 0.4001(4) 1.0346(3) 0.0168(10) Uani 1 1 d . . . . .
C8 C 0.6864(3) 0.5285(4) 1.1413(3) 0.0216(11) Uani 1 1 d . . . . .
H8 H 0.7266 0.5879 1.1588 0.026 Uiso 1 1 calc R U . . .
C9 C 0.6651(3) 0.4761(4) 1.1985(3) 0.0219(11) Uani 1 1 d . . . . .
H9 H 0.6911 0.5019 1.2539 0.026 Uiso 1 1 calc R U . . .
C10 C 0.6051(3) 0.3846(4) 1.1755(3) 0.0199(10) Uani 1 1 d . . . . .
H10 H 0.5919 0.3510 1.2153 0.024 Uiso 1 1 calc R U . . .
C11 C 0.5665(3) 0.3456(4) 1.0936(3) 0.0178(10) Uani 1 1 d . . . . .
C12 C 0.4984(3) 0.2607(4) 1.0445(3) 0.0173(10) Uani 1 1 d . . . . .
C13 C 0.4111(3) 0.1978(4) 0.8137(3) 0.0208(11) Uani 1 1 d . . . . .
C14 C 0.3298(3) 0.2223(5) 0.7497(3) 0.0222(11) Uani 1 1 d . . . . .
H14 H 0.2852 0.2384 0.7626 0.027 Uiso 1 1 calc R U . . .
C15 C 0.3142(4) 0.2229(5) 0.6660(3) 0.0252(11) Uani 1 1 d . . . . .
H15 H 0.2601 0.2425 0.6232 0.030 Uiso 1 1 calc R U . . .
C16 C 0.3808(4) 0.1938(5) 0.6476(3) 0.0254(12) Uani 1 1 d . . . . .
C17 C 0.4618(4) 0.1633(5) 0.7122(3) 0.0270(12) Uani 1 1 d . . . . .
H17 H 0.5055 0.1413 0.6993 0.032 Uiso 1 1 calc R U . . .
C18 C 0.4772(4) 0.1658(5) 0.7950(3) 0.0244(11) Uani 1 1 d . . . . .
H18 H 0.5312 0.1463 0.8379 0.029 Uiso 1 1 calc R U . . .
C19 C 0.2933(4) 0.2366(6) 0.5011(4) 0.0391(15) Uani 1 1 d . . . . .
H19A H 0.2819 0.3135 0.5147 0.047 Uiso 1 1 calc R U . . .
H19B H 0.2455 0.1871 0.4933 0.047 Uiso 1 1 calc R U . . .
C20 C 0.3038(6) 0.2391(9) 0.4221(4) 0.063(2) Uani 1 1 d . . . . .
H20A H 0.3501 0.2919 0.4307 0.075 Uiso 1 1 calc R U . . .
H20B H 0.3211 0.1630 0.4133 0.075 Uiso 1 1 calc R U . . .
C21 C 0.2266(8) 0.2733(12) 0.3458(6) 0.092(4) Uani 1 1 d . . . . .
H21A H 0.2360 0.2608 0.2972 0.111 Uiso 1 1 calc R U . . .
H21B H 0.1783 0.2259 0.3395 0.111 Uiso 1 1 calc R U . . .
C22 C 0.2059(7) 0.3952(11) 0.3495(7) 0.084(3) Uani 1 1 d . . . . .
H22A H 0.1806 0.4038 0.3867 0.126 Uiso 1 1 calc R U . . .
H22B H 0.1658 0.4211 0.2942 0.126 Uiso 1 1 calc R U . . .
H22C H 0.2576 0.4403 0.3699 0.126 Uiso 1 1 calc R U . . .
C23 C 0.4601(3) 0.1754(4) 1.1429(3) 0.0197(10) Uani 1 1 d . . . . .
C24 C 0.3885(4) 0.1867(5) 1.1577(4) 0.0303(13) Uani 1 1 d . . . . .
H24 H 0.3344 0.2029 1.1137 0.036 Uiso 1 1 calc R U . . .
C25 C 0.3995(4) 0.1733(6) 1.2390(4) 0.0399(16) Uani 1 1 d . . . . .
H25 H 0.3528 0.1831 1.2498 0.048 Uiso 1 1 calc R U . . .
C26 C 0.4806(4) 0.1453(6) 1.3049(4) 0.0331(14) Uani 1 1 d . . . . .
C27 C 0.5504(4) 0.1266(5) 1.2888(3) 0.0260(12) Uani 1 1 d . . . . .
H27 H 0.6035 0.1038 1.3318 0.031 Uiso 1 1 calc R U . . .
C28 C 0.5398(3) 0.1425(4) 1.2075(3) 0.0214(11) Uani 1 1 d . . . . .
H28 H 0.5861 0.1310 1.1964 0.026 Uiso 1 1 calc R U . . .
C29 C 0.5698(5) 0.1272(7) 1.4539(4) 0.0491(19) Uani 1 1 d . . . . .
H29A H 0.6099 0.1802 1.4486 0.059 Uiso 1 1 calc R U . . .
H29B H 0.5913 0.0494 1.4571 0.059 Uiso 1 1 calc R U . . .
C30 C 0.5595(7) 0.1555(10) 1.5329(5) 0.074(3) Uani 1 1 d . . . . .
H30A H 0.5209 0.2208 1.5202 0.089 Uiso 1 1 calc R U . . .
H30B H 0.5322 0.0904 1.5448 0.089 Uiso 1 1 calc R U . . .
C31 C 0.6374(10) 0.1813(17) 1.6069(8) 0.130(6) Uani 1 1 d . . . . .
H31A H 0.6672 0.2443 1.5959 0.156 Uiso 1 1 calc R U . . .
H31B H 0.6243 0.2047 1.6518 0.156 Uiso 1 1 calc R U . . .
C32 C 0.6898(8) 0.0833(16) 1.6313(10) 0.136(7) Uani 1 1 d . . . . .
H32A H 0.6565 0.0186 1.5995 0.205 Uiso 1 1 d R U . . .
H32B H 0.7099 0.0692 1.6902 0.205 Uiso 1 1 d R U . . .
H32C H 0.7383 0.0941 1.6206 0.205 Uiso 1 1 d R U . . .
N1 N 0.4257(3) 0.2015(4) 0.8995(3) 0.0180(9) Uani 1 1 d . . . . .
N2 N 0.4486(3) 0.1936(4) 1.0599(3) 0.0185(9) Uani 1 1 d . . . . .
O1 O 0.3731(3) 0.1927(4) 0.5678(2) 0.0364(10) Uani 1 1 d . . . . .
O2 O 0.4851(3) 0.1386(5) 1.3831(3) 0.0461(12) Uani 1 1 d . . . . .
Cl2 Cl 0.36346(8) -0.07617(11) 0.95097(9) 0.0290(3) Uani 1 1 d . . . . .
Cl1 Cl 0.22678(8) 0.19081(12) 0.90379(9) 0.0276(3) Uani 1 1 d . . . . .
Zn1 Zn 0.35733(3) 0.11329(5) 0.95070(3) 0.0172(2) Uani 1 1 d . . . . .
Cl3 Cl 0.4156(5) 0.5258(5) 0.5167(3) 0.105(2) Uani 0.5 1 d D U P A 1
C34 C 0.4553(14) 0.521(2) 0.6191(11) 0.095(4) Uani 0.5 1 d D U P A 1
H34A H 0.4138 0.4792 0.6303 0.114 Uiso 0.5 1 calc R U P A 1
H34B H 0.4550 0.5997 0.6372 0.114 Uiso 0.5 1 calc R U P A 1
Cl5 Cl 0.5578(7) 0.4639(10) 0.6884(5) 0.152(3) Uani 0.5 1 d D U P A 1
Cl4 Cl 0.4339(4) 0.4707(8) 0.6503(4) 0.111(2) Uani 0.5 1 d D U P B 2
C33 C 0.5113(9) 0.5622(13) 0.6783(9) 0.048(3) Uani 0.5 1 d D U P B 2
H33A H 0.5206 0.5963 0.7312 0.057 Uiso 0.5 1 calc R U P B 2
H33B H 0.4929 0.6233 0.6367 0.057 Uiso 0.5 1 calc R U P B 2
Cl6 Cl 0.6108(5) 0.5088(12) 0.6905(6) 0.172(4) Uani 0.5 1 d D U P B 2

loop_
_atom_site_aniso_label
_atom_site_aniso_U_11
_atom_site_aniso_U_22
_atom_site_aniso_U_33
_atom_site_aniso_U_23
_atom_site_aniso_U_13
_atom_site_aniso_U_12
C1 0.016(2) 0.016(2) 0.020(2) 0.0036(19) 0.009(2) 0.0038(19)
C2 0.012(2) 0.016(2) 0.024(3) 0.001(2) 0.008(2) 0.0014(19)
C3 0.020(3) 0.020(3) 0.021(3) 0.003(2) 0.007(2) 0.003(2)
C4 0.026(3) 0.022(3) 0.028(3) 0.006(2) 0.016(2) 0.001(2)
C5 0.018(2) 0.019(3) 0.035(3) 0.003(2) 0.011(2) -0.001(2)
C6 0.015(2) 0.017(2) 0.024(3) 0.000(2) 0.008(2) 0.0009(19)
C7 0.012(2) 0.015(2) 0.021(2) 0.0019(19) 0.0055(19) 0.0035(18)
C8 0.015(2) 0.016(2) 0.028(3) -0.001(2) 0.006(2) -0.0002(19)
C9 0.018(2) 0.018(3) 0.023(3) -0.003(2) 0.004(2) 0.002(2)
C10 0.017(2) 0.016(2) 0.024(3) 0.000(2) 0.009(2) 0.0031(19)
C11 0.014(2) 0.017(2) 0.022(2) 0.000(2) 0.008(2) 0.0032(19)
C12 0.016(2) 0.014(2) 0.021(2) 0.0012(19) 0.008(2) 0.0023(19)
C13 0.026(3) 0.016(2) 0.021(3) -0.002(2) 0.011(2) -0.006(2)
C14 0.019(2) 0.026(3) 0.022(3) -0.003(2) 0.010(2) -0.003(2)
C15 0.027(3) 0.026(3) 0.018(3) -0.001(2) 0.007(2) 0.001(2)
C16 0.037(3) 0.021(3) 0.021(3) 0.002(2) 0.016(2) 0.001(2)
C17 0.034(3) 0.026(3) 0.028(3) 0.004(2) 0.020(3) 0.007(2)
C18 0.027(3) 0.020(3) 0.027(3) 0.002(2) 0.014(2) 0.004(2)
C19 0.044(4) 0.050(4) 0.022(3) 0.007(3) 0.015(3) 0.007(3)
C20 0.070(5) 0.093(7) 0.026(4) 0.009(4) 0.023(4) 0.004(5)
C21 0.096(8) 0.127(11) 0.052(6) 0.020(6) 0.033(6) 0.008(7)
C22 0.064(6) 0.115(10) 0.070(6) 0.022(6) 0.028(5) -0.007(6)
C23 0.024(3) 0.015(2) 0.021(3) -0.0022(19) 0.011(2) -0.004(2)
C24 0.022(3) 0.041(3) 0.031(3) 0.004(3) 0.015(2) -0.004(2)
C25 0.035(3) 0.060(4) 0.036(3) 0.002(3) 0.026(3) -0.005(3)
C26 0.040(3) 0.039(3) 0.026(3) -0.004(3) 0.020(3) -0.016(3)
C27 0.031(3) 0.025(3) 0.020(3) -0.001(2) 0.010(2) -0.008(2)
C28 0.024(3) 0.020(3) 0.022(3) -0.002(2) 0.012(2) -0.004(2)
C29 0.054(4) 0.067(5) 0.025(3) -0.001(3) 0.018(3) -0.028(4)
C30 0.097(7) 0.103(7) 0.032(4) -0.014(4) 0.037(4) -0.053(6)
C31 0.112(11) 0.213(19) 0.068(8) -0.010(10) 0.044(8) 0.016(12)
C32 0.069(8) 0.203(18) 0.129(12) -0.058(12) 0.039(8) 0.022(10)
N1 0.018(2) 0.018(2) 0.017(2) -0.0015(17) 0.0069(17) -0.0026(17)
N2 0.017(2) 0.018(2) 0.020(2) -0.0007(17) 0.0080(18) 0.0008(17)
O1 0.053(3) 0.040(2) 0.023(2) 0.0044(18) 0.023(2) 0.010(2)
O2 0.051(3) 0.070(3) 0.025(2) 0.002(2) 0.025(2) -0.015(2)
Cl2 0.0265(7) 0.0177(6) 0.0443(8) -0.0039(5) 0.0176(6) -0.0008(5)
Cl1 0.0173(6) 0.0265(7) 0.0332(7) -0.0014(5) 0.0067(5) 0.0012(5)
Zn1 0.0154(3) 0.0172(3) 0.0188(3) -0.0018(2) 0.0075(2) -0.0026(2)
Cl3 0.179(6) 0.082(4) 0.061(3) -0.015(3) 0.061(4) -0.030(4)
C34 0.104(7) 0.102(7) 0.078(6) 0.005(6) 0.041(5) 0.011(6)
Cl5 0.158(6) 0.212(7) 0.092(4) -0.004(5) 0.063(4) -0.068(6)
Cl4 0.069(3) 0.181(6) 0.074(3) -0.016(4) 0.025(3) 0.025(4)
C33 0.058(5) 0.064(6) 0.045(5) -0.022(5) 0.044(4) 0.001(5)
Cl6 0.121(5) 0.319(10) 0.120(5) -0.055(6) 0.092(5) -0.081(6)

loop_
_atom_type_symbol
_atom_type_description
_atom_type_scat_dispersion_real
_atom_type_scat_dispersion_imag
_atom_type_scat_source
C C 0.0033 0.0016 'International Tables Vol C Tables 4.2.6.8 and 6.1.1.4'
H H 0.0000 0.0000 'International Tables Vol C Tables 4.2.6.8 and 6.1.1.4'
N N 0.0061 0.0033 'International Tables Vol C Tables 4.2.6.8 and 6.1.1.4'
O O 0.0106 0.0060 'International Tables Vol C Tables 4.2.6.8 and 6.1.1.4'
Cl Cl 0.1484 0.1585 'International Tables Vol C Tables 4.2.6.8 and 6.1.1.4'
Zn Zn 0.2839 1.4301 'International Tables Vol C Tables 4.2.6.8 and 6.1.1.4'

loop_
_geom_angle_atom_site_label_1
_geom_angle_atom_site_label_2
_geom_angle_atom_site_label_3
_geom_angle
N1 C1 C2 134.4(5)
N1 C1 C12 118.2(4)
C2 C1 C12 107.3(4)
C3 C2 C7 119.4(5)
C3 C2 C1 134.9(5)
C7 C2 C1 105.4(4)
C2 C3 C4 118.3(5)
C5 C4 C3 122.6(5)
C4 C5 C6 120.3(5)
C7 C6 C5 116.9(5)
C7 C6 C8 116.4(5)
C5 C6 C8 126.6(5)
C6 C7 C11 123.2(5)
C6 C7 C2 122.4(5)
C11 C7 C2 114.5(4)
C9 C8 C6 120.3(5)
C8 C9 C10 122.2(5)
C11 C10 C9 119.3(5)
C10 C11 C7 118.6(5)
C10 C11 C12 135.6(5)
C7 C11 C12 105.6(4)
N2 C12 C11 135.4(5)
N2 C12 C1 117.3(4)
C11 C12 C1 107.1(4)
C14 C13 C18 120.3(5)
C14 C13 N1 119.2(5)
C18 C13 N1 120.5(5)
C13 C14 C15 120.6(5)
C16 C15 C14 118.9(5)
O1 C16 C15 124.0(5)
O1 C16 C17 115.7(5)
C15 C16 C17 120.3(5)
C18 C17 C16 120.2(5)
C17 C18 C13 119.5(5)
O1 C19 C20 107.0(6)
C21 C20 C19 114.9(8)
C22 C21 C20 111.1(10)
C28 C23 C24 120.4(5)
C28 C23 N2 121.0(5)
C24 C23 N2 118.5(5)
C25 C24 C23 119.1(5)
C24 C25 C26 120.5(6)
O2 C26 C27 124.1(6)
O2 C26 C25 115.7(5)
C27 C26 C25 120.2(5)
C28 C27 C26 119.3(5)
C27 C28 C23 120.4(5)
O2 C29 C30 106.3(7)
C31 C30 C29 115.7(9)
C32 C31 C30 109.0(15)
C1 N1 C13 121.6(4)
C1 N1 Zn1 111.4(3)
C13 N1 Zn1 127.0(3)
C12 N2 C23 122.0(4)
C12 N2 Zn1 111.6(3)
C23 N2 Zn1 126.3(3)
C16 O1 C19 116.8(5)
C26 O2 C29 117.1(5)
N1 Zn1 N2 81.24(16)
N1 Zn1 Cl2 117.04(12)
N2 Zn1 Cl2 115.36(12)
N1 Zn1 Cl1 109.42(12)
N2 Zn1 Cl1 112.35(12)
Cl2 Zn1 Cl1 116.43(5)
Cl3 C34 Cl5 124.6(13)
Cl4 C33 Cl6 116.6(9)

loop_
_geom_bond_atom_site_label_1
_geom_bond_atom_site_label_2
_geom_bond_distance
C1 N1 1.287(7)
C1 C2 1.483(7)
C1 C12 1.516(7)
C2 C3 1.380(7)
C2 C7 1.425(7)
C3 C4 1.422(8)
C4 C5 1.376(8)
C5 C6 1.421(7)
C6 C7 1.413(7)
C6 C8 1.423(7)
C7 C11 1.423(7)
C8 C9 1.383(8)
C9 C10 1.414(7)
C10 C11 1.379(7)
C11 C12 1.482(7)
C12 N2 1.290(7)
C13 C14 1.382(7)
C13 C18 1.395(7)
C13 N1 1.438(6)
C14 C15 1.396(7)
C15 C16 1.391(8)
C16 O1 1.374(6)
C16 C17 1.400(8)
C17 C18 1.381(8)
C19 O1 1.448(7)
C19 C20 1.510(9)
C20 C21 1.465(12)
C21 C22 1.470(16)
C23 C28 1.392(7)
C23 C24 1.401(8)
C23 N2 1.423(6)
C24 C25 1.387(8)
C25 C26 1.401(9)
C26 O2 1.369(7)
C26 C27 1.396(9)
C27 C28 1.393(7)
C29 O2 1.444(9)
C29 C30 1.543(10)
C30 C31 1.427(16)
C31 C32 1.40(2)
N1 Zn1 2.083(4)
N2 Zn1 2.088(4)
Cl2 Zn1 2.2026(15)
Cl1 Zn1 2.2265(14)
Cl3 C34 1.636(18)
C34 Cl5 1.772(16)
Cl4 C33 1.608(16)
C33 Cl6 1.763(14)

loop_
_geom_torsion_atom_site_label_1
_geom_torsion_atom_site_label_2
_geom_torsion_atom_site_label_3
_geom_torsion_atom_site_label_4
_geom_torsion
N1 C1 C2 C3 1.3(10)
C12 C1 C2 C3 -174.6(5)
N1 C1 C2 C7 176.1(5)
C12 C1 C2 C7 0.2(5)
C7 C2 C3 C4 1.5(7)
C1 C2 C3 C4 175.7(5)
C2 C3 C4 C5 -0.3(8)
C3 C4 C5 C6 -1.2(8)
C4 C5 C6 C7 1.4(7)
C4 C5 C6 C8 -177.3(5)
C5 C6 C7 C11 -178.3(5)
C8 C6 C7 C11 0.6(7)
C5 C6 C7 C2 -0.2(7)
C8 C6 C7 C2 178.7(4)
C3 C2 C7 C6 -1.3(7)
C1 C2 C7 C6 -177.0(4)
C3 C2 C7 C11 177.0(4)
C1 C2 C7 C11 1.2(6)
C7 C6 C8 C9 -1.0(7)
C5 C6 C8 C9 177.7(5)
C6 C8 C9 C10 0.7(8)
C8 C9 C10 C11 0.2(7)
C9 C10 C11 C7 -0.6(7)
C9 C10 C11 C12 -174.9(5)
C6 C7 C11 C10 0.3(7)
C2 C7 C11 C10 -178.0(4)
C6 C7 C11 C12 176.1(4)
C2 C7 C11 C12 -2.1(6)
C10 C11 C12 N2 2.0(10)
C7 C11 C12 N2 -172.8(5)
C10 C11 C12 C1 176.9(5)
C7 C11 C12 C1 2.1(5)
N1 C1 C12 N2 -2.1(7)
C2 C1 C12 N2 174.5(4)
N1 C1 C12 C11 -178.1(4)
C2 C1 C12 C11 -1.5(5)
C18 C13 C14 C15 -4.4(8)
N1 C13 C14 C15 178.0(5)
C13 C14 C15 C16 2.7(8)
C14 C15 C16 O1 -179.3(5)
C14 C15 C16 C17 0.6(8)
O1 C16 C17 C18 177.7(5)
C15 C16 C17 C18 -2.3(8)
C16 C17 C18 C13 0.6(8)
C14 C13 C18 C17 2.7(8)
N1 C13 C18 C17 -179.7(5)
O1 C19 C20 C21 175.6(9)
C19 C20 C21 C22 68.2(12)
C28 C23 C24 C25 4.9(9)
N2 C23 C24 C25 -177.7(5)
C23 C24 C25 C26 -2.1(10)
C24 C25 C26 O2 177.5(6)
C24 C25 C26 C27 -2.2(10)
O2 C26 C27 C28 -176.1(5)
C25 C26 C27 C28 3.6(9)
C26 C27 C28 C23 -0.7(8)
C24 C23 C28 C27 -3.6(8)
N2 C23 C28 C27 179.1(5)
O2 C29 C30 C31 -163.0(11)
C29 C30 C31 C32 -64.7(16)
C2 C1 N1 C13 7.4(8)
C12 C1 N1 C13 -177.1(4)
C2 C1 N1 Zn1 -170.7(5)
C12 C1 N1 Zn1 4.8(5)
C14 C13 N1 C1 -123.5(5)
C18 C13 N1 C1 58.9(7)
C14 C13 N1 Zn1 54.3(6)
C18 C13 N1 Zn1 -123.4(5)
C11 C12 N2 C23 -10.2(9)
C1 C12 N2 C23 175.4(4)
C11 C12 N2 Zn1 172.7(5)
C1 C12 N2 Zn1 -1.8(5)
C28 C23 N2 C12 -52.3(7)
C24 C23 N2 C12 130.3(5)
C28 C23 N2 Zn1 124.4(4)
C24 C23 N2 Zn1 -53.0(6)
C15 C16 O1 C19 6.9(8)
C17 C16 O1 C19 -173.0(5)
C20 C19 O1 C16 173.8(6)
C27 C26 O2 C29 8.8(9)
C25 C26 O2 C29 -170.9(6)
C30 C29 O2 C26 164.6(6)
